data_4104824
loop_
_publ_author_name
'Elisa Calimano'
'T. Don Tilley'

_publ_section_title
;
 Synthesis and Structure of PNP-Supported Iridium Silyl and Silylene
 Complexes: Catalytic Hydrosilation of Alkenes
;
_journal_name_full 'Journal of the American Chemical Society'
_journal_page_first 11161
_journal_page_last 11173
_journal_paper_doi 10.1021/ja903737j
_journal_volume 131
_journal_year 2009
_chemical_formula_moiety '2(C38 H50 Ir N P2 Si), 2(C H6 B11 Br6), C6 H4 F)'
_chemical_formula_sum 'C84 H116 B22 Br12 F Ir2 N2 P4 Si2'
_chemical_formula_weight 2933.91
_chemical_name_systematic
; 
 ? 
;
_space_group_IT_number 2
_symmetry_cell_setting triclinic
_symmetry_space_group_name_Hall '-P 1'
_symmetry_space_group_name_H-M 'P -1'
_atom_sites_solution_hydrogens geom
_atom_sites_solution_primary direct
_atom_sites_solution_secondary difmap
_audit_creation_method SHELXL-97
_cell_angle_alpha 79.423(3)
_cell_angle_beta 80.422(3)
_cell_angle_gamma 80.345(3)
_cell_formula_units_Z 1
_cell_length_a 10.3748(17)
_cell_length_b 13.775(2)
_cell_length_c 19.886(3)
_cell_measurement_reflns_used 25208
_cell_measurement_temperature 159(2)
_cell_measurement_theta_max 44.688
_cell_measurement_theta_min 4.685
_cell_volume 2727.0(7)
_computing_cell_refinement 'Bruker SAINT v7.07'
_computing_data_collection 'Bruker SMART v5.631'
_computing_data_reduction 'Bruker SAINT v7.07'
_computing_molecular_graphics 'Bruker SHELXTL'
_computing_publication_material 'Bruker SHELXTL'
_computing_structure_refinement 'SHELXL-97 (Sheldrick, 1997)'
_computing_structure_solution 'SHELXS-97 (Sheldrick, 1990)'
_diffrn_ambient_temperature 159(2)
_diffrn_measured_fraction_theta_full 0.981
_diffrn_measured_fraction_theta_max 0.981
_diffrn_measurement_device_type 'Bruker APEX'
_diffrn_measurement_method '/w scans'
_diffrn_radiation_monochromator graphite
_diffrn_radiation_source 'fine-focus sealed tube'
_diffrn_radiation_type MoK\a
_diffrn_radiation_wavelength 0.71073
_diffrn_reflns_av_R_equivalents 0.0540
_diffrn_reflns_av_sigmaI/netI 0.0880
_diffrn_reflns_limit_h_max 12
_diffrn_reflns_limit_h_min -12
_diffrn_reflns_limit_k_max 17
_diffrn_reflns_limit_k_min -17
_diffrn_reflns_limit_l_max 24
_diffrn_reflns_limit_l_min -24
_diffrn_reflns_number 25208
_diffrn_reflns_theta_full 26.40
_diffrn_reflns_theta_max 26.40
_diffrn_reflns_theta_min 2.10
_diffrn_standards_decay_% 0
_diffrn_standards_interval_count 0
_diffrn_standards_interval_time 0
_diffrn_standards_number 0
_exptl_absorpt_coefficient_mu 6.955
_exptl_absorpt_correction_T_max 0.8185
_exptl_absorpt_correction_T_min 0.4891
_exptl_absorpt_correction_type multi-scan
_exptl_absorpt_process_details 'Blessing, 1995'
_exptl_crystal_colour red-violet
_exptl_crystal_density_diffrn 1.786
_exptl_crystal_description block
_exptl_crystal_F_000 1379
_exptl_crystal_size_max 0.12
_exptl_crystal_size_mid 0.09
_exptl_crystal_size_min 0.03
_refine_diff_density_max 1.445
_refine_diff_density_min -1.426
_refine_diff_density_rms 0.170
_refine_ls_extinction_method none
_refine_ls_goodness_of_fit_ref 0.968
_refine_ls_hydrogen_treatment constr
_refine_ls_matrix_type full
_refine_ls_number_parameters 586
_refine_ls_number_reflns 10950
_refine_ls_number_restraints 0
_refine_ls_restrained_S_all 0.968
_refine_ls_R_factor_all 0.0800
_refine_ls_R_factor_gt 0.0459
_refine_ls_shift/su_max 0.001
_refine_ls_shift/su_mean 0.000
_refine_ls_structure_factor_coef Fsqd
_refine_ls_weighting_details 'calc w=1/[\s^2^(Fo^2^)+(0.0500P)^2^+0.0000P] where P=(Fo^2^+2Fc^2^)/3'
_refine_ls_weighting_scheme calc
_refine_ls_wR_factor_gt 0.0947
_refine_ls_wR_factor_ref 0.1052
_reflns_number_gt 7730
_reflns_number_total 10950
_reflns_threshold_expression >2sigma(I)
_cod_data_source_file ja903737j_si_004.cif
_cod_data_source_block ec19s
_cod_original_cell_volume 2726.9(8)
_cod_original_formula_sum 'C84 H116 B22 Br12 F1 Ir2 N2 P4 Si2'
_cod_database_code 4104824

loop_
_symmetry_equiv_pos_as_xyz
'x, y, z'
'-x, -y, -z'

loop_
_atom_site_label
_atom_site_type_symbol
_atom_site_fract_x
_atom_site_fract_y
_atom_site_fract_z
_atom_site_U_iso_or_equiv
_atom_site_adp_type
_atom_site_occupancy
_atom_site_symmetry_multiplicity
_atom_site_calc_flag
_atom_site_refinement_flags
Ir1 Ir 0.44958(3) 0.303367(19) 0.258147(14) 0.01846(8) Uani 1 1 d .
P1 P 0.35201(18) 0.16126(12) 0.30357(9) 0.0208(4) Uani 1 1 d .
Si1 Si 0.4830(2) 0.29784(14) 0.14612(10) 0.0236(4) Uani 1 1 d .
C1 C 0.6352(7) 0.2639(5) 0.0869(4) 0.0286(18) Uani 1 1 d .
Br1 Br 0.65537(7) -0.17458(5) 0.26798(4) 0.03179(18) Uani 1 1 d .
B1 B 0.9217(8) -0.3003(6) 0.3266(4) 0.0273(19) Uani 1 1 d .
F1 F 0.577(2) 0.1351(11) -0.0879(9) 0.111(6) Uani 0.50 1 d P
P2 P 0.54688(18) 0.44443(12) 0.25286(9) 0.0206(4) Uani 1 1 d .
C2 C 0.7425(8) 0.2011(6) 0.1094(4) 0.0345(19) Uani 1 1 d .
H2A H 0.7359 0.1669 0.1556 0.041 Uiso 1 1 calc R
Br2 Br 0.90961(8) -0.36006(5) 0.17557(4) 0.0357(2) Uani 1 1 d .
B2 B 0.8974(8) -0.1847(6) 0.3572(4) 0.0256(19) Uani 1 1 d .
C3 C 0.8601(8) 0.1872(6) 0.0654(5) 0.039(2) Uani 1 1 d .
H3A H 0.9319 0.1413 0.0813 0.047 Uiso 1 1 calc R
Br3 Br 0.82934(8) -0.41060(5) 0.37591(4) 0.0347(2) Uani 1 1 d .
B3 B 0.8415(8) -0.1920(5) 0.2781(4) 0.0218(17) Uani 1 1 d .
C4 C 0.8743(9) 0.2375(6) 0.0003(4) 0.047(2) Uani 1 1 d .
H4A H 0.9567 0.2291 -0.0286 0.056 Uiso 1 1 calc R
Br4 Br 0.77469(8) -0.15763(6) 0.43907(4) 0.0350(2) Uani 1 1 d .
B4 B 0.9611(9) -0.1471(6) 0.2089(4) 0.0278(19) Uani 1 1 d .
C5 C 0.7690(9) 0.3011(7) -0.0242(4) 0.043(2) Uani 1 1 d .
H5A H 0.7782 0.3353 -0.0704 0.052 Uiso 1 1 calc R
Br5 Br 0.83187(8) 0.04728(5) 0.28337(4) 0.0361(2) Uani 1 1 d .
B5 B 0.9226(8) -0.0884(6) 0.2836(4) 0.0263(19) Uani 1 1 d .
C6 C 0.6503(8) 0.3151(6) 0.0183(4) 0.0357(19) Uani 1 1 d .
H6A H 0.5782 0.3594 0.0013 0.043 Uiso 1 1 calc R
Br6 Br 0.91018(10) -0.07876(6) 0.11981(5) 0.0493(2) Uani 1 1 d .
B6 B 1.0514(9) -0.1359(7) 0.3343(5) 0.034(2) Uani 1 1 d .
H46 H 1.0845 -0.0890 0.3669 0.040 Uiso 1 1 calc R
C7 C 0.3432(7) 0.3328(5) 0.0951(4) 0.0282(17) Uani 1 1 d .
B7 B 1.0893(9) -0.1125(7) 0.2436(5) 0.035(2) Uani 1 1 d .
H45 H 1.1468 -0.0513 0.2164 0.042 Uiso 1 1 calc R
C8 C 0.2378(8) 0.4066(5) 0.1117(4) 0.0345(19) Uani 1 1 d .
H8A H 0.2422 0.4435 0.1470 0.041 Uiso 1 1 calc R
B8 B 1.1107(8) -0.2291(6) 0.2134(4) 0.028(2) Uani 1 1 d .
H47 H 1.1818 -0.2443 0.1663 0.033 Uiso 1 1 calc R
C9 C 0.1275(8) 0.4271(6) 0.0778(5) 0.044(2) Uani 1 1 d .
H9A H 0.0579 0.4783 0.0892 0.053 Uiso 1 1 calc R
B9 B 1.0489(8) -0.2650(7) 0.3617(4) 0.030(2) Uani 1 1 d .
H44 H 1.0797 -0.3034 0.4124 0.036 Uiso 1 1 calc R
N1 N 0.3285(5) 0.3566(4) 0.3379(3) 0.0198(12) Uani 1 1 d .
C10 C 0.1202(8) 0.3726(6) 0.0277(4) 0.041(2) Uani 1 1 d .
H10A H 0.0444 0.3859 0.0046 0.049 Uiso 1 1 calc R
B10 B 1.0882(9) -0.3247(6) 0.2867(4) 0.029(2) Uani 1 1 d .
H43 H 1.1444 -0.4017 0.2877 0.034 Uiso 1 1 calc R
C11 C 0.2208(9) 0.2988(6) 0.0103(4) 0.040(2) Uani 1 1 d .
H11A H 0.2135 0.2610 -0.0240 0.048 Uiso 1 1 calc R
B11 B 0.9586(9) -0.2769(6) 0.2351(4) 0.0254(19) Uani 1 1 d .
C12 C 0.3332(8) 0.2798(5) 0.0429(4) 0.0335(19) Uani 1 1 d .
H12A H 0.4039 0.2305 0.0296 0.040 Uiso 1 1 calc R
C13 C 0.5533(7) 0.5488(5) 0.1803(4) 0.0275(17) Uani 1 1 d .
H13A H 0.6225 0.5880 0.1861 0.033 Uiso 1 1 calc R
C14 C 0.4239(8) 0.6185(6) 0.1806(4) 0.038(2) Uani 1 1 d .
H14A H 0.4313 0.6731 0.1415 0.058 Uiso 1 1 calc R
H14B H 0.4034 0.6460 0.2239 0.058 Uiso 1 1 calc R
H14C H 0.3533 0.5816 0.1767 0.058 Uiso 1 1 calc R
C15 C 0.5917(9) 0.5146(6) 0.1097(4) 0.043(2) Uani 1 1 d .
H15A H 0.5942 0.5730 0.0733 0.065 Uiso 1 1 calc R
H15B H 0.5265 0.4747 0.1028 0.065 Uiso 1 1 calc R
H15C H 0.6790 0.4741 0.1079 0.065 Uiso 1 1 calc R
C16 C 0.7162(7) 0.4155(5) 0.2742(4) 0.0305(18) Uani 1 1 d .
H16A H 0.7408 0.4795 0.2816 0.037 Uiso 1 1 calc R
C17 C 0.8190(8) 0.3783(6) 0.2166(5) 0.041(2) Uani 1 1 d .
H17A H 0.9065 0.3650 0.2315 0.062 Uiso 1 1 calc R
H17B H 0.8196 0.4292 0.1751 0.062 Uiso 1 1 calc R
H17C H 0.7967 0.3167 0.2062 0.062 Uiso 1 1 calc R
C18 C 0.7212(9) 0.3451(6) 0.3417(4) 0.046(2) Uani 1 1 d .
H18A H 0.8121 0.3308 0.3522 0.069 Uiso 1 1 calc R
H18B H 0.6910 0.2829 0.3380 0.069 Uiso 1 1 calc R
H18C H 0.6638 0.3760 0.3787 0.069 Uiso 1 1 calc R
C19 C 0.4536(7) 0.4939(5) 0.3279(4) 0.0238(16) Uani 1 1 d .
C20 C 0.4834(7) 0.5749(5) 0.3511(4) 0.0279(17) Uani 1 1 d .
H20A H 0.5438 0.6148 0.3223 0.033 Uiso 1 1 calc R
C21 C 0.4276(7) 0.5996(5) 0.4149(4) 0.0257(16) Uani 1 1 d .
C22 C 0.3443(7) 0.5351(5) 0.4564(4) 0.0264(17) Uani 1 1 d .
H22A H 0.3088 0.5475 0.5017 0.032 Uiso 1 1 calc R
C23 C 0.3121(7) 0.4549(5) 0.4341(4) 0.0252(16) Uani 1 1 d .
H23A H 0.2568 0.4124 0.4643 0.030 Uiso 1 1 calc R
C24 C 0.3600(7) 0.4352(5) 0.3670(3) 0.0203(15) Uani 1 1 d .
C25 C 0.4582(8) 0.6892(5) 0.4401(4) 0.0343(19) Uani 1 1 d .
H25A H 0.5179 0.7248 0.4042 0.051 Uiso 1 1 calc R
H25B H 0.5005 0.6669 0.4819 0.051 Uiso 1 1 calc R
H25C H 0.3761 0.7339 0.4506 0.051 Uiso 1 1 calc R
C26 C 0.2135(7) 0.3088(5) 0.3703(3) 0.0209(15) Uani 1 1 d .
C27 C 0.1010(7) 0.3570(5) 0.4045(4) 0.0251(16) Uani 1 1 d .
H27A H 0.0951 0.4257 0.4077 0.030 Uiso 1 1 calc R
C28 C -0.0030(7) 0.3053(5) 0.4342(4) 0.0277(17) Uani 1 1 d .
H28A H -0.0791 0.3399 0.4578 0.033 Uiso 1 1 calc R
C29 C -0.0018(7) 0.2058(5) 0.4312(3) 0.0240(16) Uani 1 1 d .
C30 C 0.1081(7) 0.1599(5) 0.3933(3) 0.0221(15) Uani 1 1 d .
H30A H 0.1107 0.0924 0.3882 0.027 Uiso 1 1 calc R
C31 C 0.2156(6) 0.2095(5) 0.3623(3) 0.0195(15) Uani 1 1 d .
C32 C -0.1137(8) 0.1504(6) 0.4647(4) 0.0351(19) Uani 1 1 d .
H32A H -0.1822 0.1947 0.4891 0.053 Uiso 1 1 calc R
H32B H -0.0817 0.0930 0.4978 0.053 Uiso 1 1 calc R
H32C H -0.1508 0.1270 0.4294 0.053 Uiso 1 1 calc R
C33 C 0.2803(7) 0.0972(5) 0.2487(4) 0.0251(16) Uani 1 1 d .
H33A H 0.2448 0.0386 0.2791 0.030 Uiso 1 1 calc R
C34 C 0.3867(8) 0.0563(5) 0.1939(4) 0.037(2) Uani 1 1 d .
H34A H 0.3464 0.0222 0.1653 0.056 Uiso 1 1 calc R
H34B H 0.4540 0.0090 0.2166 0.056 Uiso 1 1 calc R
H34C H 0.4277 0.1114 0.1646 0.056 Uiso 1 1 calc R
C35 C 0.1648(7) 0.1628(5) 0.2175(4) 0.0326(18) Uani 1 1 d .
H35A H 0.1296 0.1260 0.1886 0.049 Uiso 1 1 calc R
H35B H 0.1949 0.2231 0.1893 0.049 Uiso 1 1 calc R
H35C H 0.0955 0.1816 0.2547 0.049 Uiso 1 1 calc R
C36 C 0.4592(7) 0.0646(5) 0.3550(4) 0.0239(16) Uani 1 1 d .
H36A H 0.5361 0.0390 0.3224 0.029 Uiso 1 1 calc R
C37 C 0.3914(8) -0.0251(5) 0.3925(4) 0.037(2) Uani 1 1 d .
H37A H 0.4535 -0.0728 0.4186 0.056 Uiso 1 1 calc R
H37B H 0.3632 -0.0575 0.3586 0.056 Uiso 1 1 calc R
H37C H 0.3142 -0.0023 0.4243 0.056 Uiso 1 1 calc R
C38 C 0.5137(8) 0.1117(5) 0.4068(4) 0.0360(19) Uani 1 1 d .
H38A H 0.5703 0.0602 0.4338 0.054 Uiso 1 1 calc R
H38B H 0.4401 0.1411 0.4379 0.054 Uiso 1 1 calc R
H38C H 0.5653 0.1638 0.3817 0.054 Uiso 1 1 calc R
C39 C 1.1522(7) -0.2203(6) 0.2920(4) 0.0302(18) Uani 1 1 d .
H39 H 1.2596 -0.2304 0.2973 0.036 Uiso 1 1 calc R
C40 C 0.5464(17) 0.0747(12) -0.0459(8) 0.088(4) Uani 1 1 d .
C41 C 0.6181(14) 0.0278(12) 0.0038(9) 0.088(4) Uani 1 1 d .
H41A H 0.7013 0.0470 0.0052 0.106 Uiso 1 1 calc R
C42 C 0.5723(18) -0.0487(13) 0.0533(8) 0.110(6) Uani 1 1 d .
H42A H 0.6201 -0.0809 0.0900 0.132 Uiso 1 1 calc R

loop_
_atom_site_aniso_label
_atom_site_aniso_U_11
_atom_site_aniso_U_22
_atom_site_aniso_U_33
_atom_site_aniso_U_23
_atom_site_aniso_U_13
_atom_site_aniso_U_12
Ir1 0.01917(16) 0.01943(14) 0.01650(14) -0.00126(10) -0.00178(11) -0.00441(10)
P1 0.0220(10) 0.0196(9) 0.0208(10) -0.0041(7) -0.0004(8) -0.0048(7)
Si1 0.0241(11) 0.0272(10) 0.0189(10) -0.0024(8) -0.0018(9) -0.0047(8)
C1 0.029(5) 0.038(4) 0.021(4) -0.015(3) 0.002(3) -0.008(4)
Br1 0.0228(4) 0.0367(4) 0.0359(4) -0.0046(3) -0.0066(3) -0.0029(3)
B1 0.023(5) 0.025(4) 0.030(5) -0.001(4) 0.000(4) 0.000(4)
F1 0.176(18) 0.065(10) 0.093(12) -0.017(8) -0.004(12) -0.026(10)
P2 0.0198(10) 0.0208(9) 0.0198(9) 0.0001(7) -0.0009(8) -0.0045(7)
C2 0.034(5) 0.040(4) 0.029(4) -0.010(4) 0.001(4) -0.004(4)
Br2 0.0464(5) 0.0333(4) 0.0312(4) -0.0132(3) 0.0006(4) -0.0134(4)
B2 0.025(5) 0.027(4) 0.024(5) -0.006(3) -0.003(4) 0.000(4)
C3 0.027(5) 0.033(4) 0.057(6) -0.011(4) -0.006(4) -0.001(4)
Br3 0.0405(5) 0.0279(4) 0.0324(4) 0.0019(3) 0.0000(4) -0.0081(3)
B3 0.027(5) 0.017(4) 0.022(4) -0.002(3) -0.008(4) -0.003(3)
C4 0.049(6) 0.052(5) 0.039(5) -0.021(4) 0.013(5) -0.011(5)
Br4 0.0352(5) 0.0439(4) 0.0233(4) -0.0086(3) -0.0008(3) 0.0023(4)
B4 0.032(5) 0.026(4) 0.026(5) -0.002(4) -0.002(4) -0.007(4)
C5 0.050(6) 0.059(6) 0.022(4) -0.011(4) 0.003(4) -0.014(5)
Br5 0.0424(5) 0.0240(4) 0.0407(5) -0.0075(3) -0.0001(4) -0.0040(3)
B5 0.023(5) 0.026(4) 0.030(5) -0.009(4) -0.002(4) -0.002(4)
C6 0.039(5) 0.046(5) 0.023(4) -0.003(4) -0.004(4) -0.010(4)
Br6 0.0656(7) 0.0424(5) 0.0347(5) 0.0007(4) -0.0035(4) -0.0038(4)
B6 0.025(5) 0.041(5) 0.038(5) -0.009(4) -0.007(4) -0.009(4)
C7 0.029(4) 0.030(4) 0.024(4) 0.003(3) -0.002(3) -0.009(3)
B7 0.032(6) 0.046(5) 0.031(5) -0.011(4) -0.002(4) -0.011(4)
C8 0.041(5) 0.030(4) 0.030(4) 0.003(3) -0.008(4) -0.004(4)
B8 0.022(5) 0.033(5) 0.030(5) -0.011(4) 0.003(4) -0.005(4)
C9 0.030(5) 0.043(5) 0.058(6) -0.002(4) -0.014(4) 0.000(4)
B9 0.020(5) 0.046(5) 0.023(5) -0.006(4) -0.007(4) 0.006(4)
N1 0.023(3) 0.017(3) 0.020(3) -0.002(2) -0.006(3) -0.004(2)
C10 0.035(5) 0.041(5) 0.050(6) 0.003(4) -0.028(4) -0.007(4)
B10 0.029(5) 0.026(4) 0.026(5) -0.003(4) 0.002(4) 0.000(4)
C11 0.046(6) 0.045(5) 0.036(5) -0.003(4) -0.019(4) -0.015(4)
B11 0.030(5) 0.026(4) 0.023(4) -0.009(3) -0.004(4) -0.005(4)
C12 0.035(5) 0.032(4) 0.032(5) 0.002(3) -0.004(4) -0.010(4)
C13 0.031(4) 0.023(4) 0.029(4) 0.002(3) -0.006(3) -0.008(3)
C14 0.042(5) 0.034(4) 0.036(5) 0.002(4) -0.007(4) 0.000(4)
C15 0.053(6) 0.041(5) 0.027(4) 0.007(4) 0.005(4) -0.007(4)
C16 0.021(4) 0.033(4) 0.041(5) -0.009(4) -0.008(4) -0.010(3)
C17 0.025(5) 0.041(5) 0.063(6) -0.015(4) -0.012(4) -0.005(4)
C18 0.039(6) 0.055(6) 0.047(6) -0.003(4) -0.018(4) -0.004(4)
C19 0.018(4) 0.026(4) 0.025(4) -0.002(3) -0.002(3) 0.001(3)
C20 0.034(5) 0.018(3) 0.030(4) 0.001(3) 0.001(3) -0.009(3)
C21 0.022(4) 0.023(4) 0.031(4) -0.006(3) -0.003(3) 0.001(3)
C22 0.031(4) 0.027(4) 0.021(4) -0.009(3) -0.001(3) 0.000(3)
C23 0.027(4) 0.020(3) 0.027(4) 0.002(3) -0.003(3) -0.006(3)
C24 0.017(4) 0.017(3) 0.025(4) -0.004(3) -0.003(3) 0.004(3)
C25 0.040(5) 0.035(4) 0.030(4) -0.011(3) -0.001(4) -0.009(4)
C26 0.018(4) 0.027(4) 0.017(4) 0.001(3) -0.001(3) -0.005(3)
C27 0.018(4) 0.023(4) 0.035(4) -0.002(3) -0.009(3) 0.000(3)
C28 0.014(4) 0.043(4) 0.024(4) 0.000(3) -0.004(3) -0.001(3)
C29 0.020(4) 0.035(4) 0.018(4) 0.001(3) -0.007(3) -0.006(3)
C30 0.021(4) 0.022(3) 0.024(4) -0.003(3) -0.006(3) -0.004(3)
C31 0.014(4) 0.025(3) 0.018(4) -0.001(3) 0.000(3) -0.002(3)
C32 0.031(5) 0.039(4) 0.032(5) -0.001(4) 0.003(4) -0.008(4)
C33 0.029(4) 0.030(4) 0.022(4) -0.008(3) -0.002(3) -0.015(3)
C34 0.047(5) 0.030(4) 0.039(5) -0.012(4) -0.004(4) -0.013(4)
C35 0.030(5) 0.042(5) 0.028(4) -0.003(4) -0.005(4) -0.013(4)
C36 0.013(4) 0.026(4) 0.029(4) -0.003(3) 0.004(3) -0.001(3)
C37 0.033(5) 0.024(4) 0.049(5) 0.011(4) -0.008(4) -0.002(3)
C38 0.037(5) 0.032(4) 0.035(5) 0.008(3) -0.010(4) -0.002(4)
C39 0.016(4) 0.046(5) 0.029(4) -0.010(4) -0.002(3) -0.002(3)
C40 0.093(12) 0.102(11) 0.077(11) -0.059(9) -0.018(9) 0.019(10)
C41 0.076(10) 0.108(11) 0.097(11) -0.068(9) -0.029(9) 0.014(9)
C42 0.112(14) 0.132(14) 0.100(13) -0.079(12) -0.049(11) 0.043(11)

loop_
_atom_type_symbol
_atom_type_description
_atom_type_scat_dispersion_real
_atom_type_scat_dispersion_imag
_atom_type_scat_source
C C 0.0033 0.0016 'International Tables Vol C Tables 4.2.6.8 and 6.1.1.4'
H H 0.0000 0.0000 'International Tables Vol C Tables 4.2.6.8 and 6.1.1.4'
B B 0.0013 0.0007 'International Tables Vol C Tables 4.2.6.8 and 6.1.1.4'
N N 0.0061 0.0033 'International Tables Vol C Tables 4.2.6.8 and 6.1.1.4'
Si Si 0.0817 0.0704 'International Tables Vol C Tables 4.2.6.8 and 6.1.1.4'
P P 0.1023 0.0942 'International Tables Vol C Tables 4.2.6.8 and 6.1.1.4'
Br Br -0.2901 2.4595 'International Tables Vol C Tables 4.2.6.8 and 6.1.1.4'
Ir Ir -1.4442 7.9887 'International Tables Vol C Tables 4.2.6.8 and 6.1.1.4'
F F 0.0171 0.0103 'International Tables Vol C Tables 4.2.6.8 and 6.1.1.4'

loop_
_geom_angle_atom_site_label_1
_geom_angle_atom_site_label_2
_geom_angle_atom_site_label_3
_geom_angle
_geom_angle_site_symmetry_1
_geom_angle_site_symmetry_3
N1 Ir1 Si1 146.62(17) . .
N1 Ir1 P2 83.31(15) . .
Si1 Ir1 P2 97.16(7) . .
N1 Ir1 P1 82.00(15) . .
Si1 Ir1 P1 102.38(7) . .
P2 Ir1 P1 160.24(6) . .
C31 P1 C33 105.7(3) . .
C31 P1 C36 107.7(3) . .
C33 P1 C36 107.0(3) . .
C31 P1 Ir1 101.3(2) . .
C33 P1 Ir1 121.2(2) . .
C36 P1 Ir1 112.9(2) . .
C1 Si1 C7 108.3(3) . .
C1 Si1 Ir1 131.5(3) . .
C7 Si1 Ir1 120.2(2) . .
C2 C1 C6 117.7(7) . .
C2 C1 Si1 122.5(6) . .
C6 C1 Si1 119.1(6) . .
B9 B1 B2 60.1(5) . .
B9 B1 B11 108.3(6) . .
B2 B1 B11 108.2(6) . .
B9 B1 B3 108.3(6) . .
B2 B1 B3 60.5(4) . .
B11 B1 B3 59.6(5) . .
B9 B1 B10 60.6(5) . .
B2 B1 B10 109.2(6) . .
B11 B1 B10 60.5(5) . .
B3 B1 B10 108.8(6) . .
B9 B1 Br3 120.3(6) . .
B2 B1 Br3 121.2(5) . .
B11 B1 Br3 122.6(5) . .
B3 B1 Br3 122.8(5) . .
B10 B1 Br3 120.0(5) . .
C19 P2 C16 103.2(3) . .
C19 P2 C13 107.4(3) . .
C16 P2 C13 104.5(3) . .
C19 P2 Ir1 100.6(2) . .
C16 P2 Ir1 113.0(2) . .
C13 P2 Ir1 125.8(2) . .
C1 C2 C3 120.7(8) . .
C1 C2 H2A 119.7 . .
C3 C2 H2A 119.7 . .
B9 B2 B1 59.8(5) . .
B9 B2 B3 107.7(6) . .
B1 B2 B3 60.0(5) . .
B9 B2 B6 59.4(5) . .
B1 B2 B6 106.7(6) . .
B3 B2 B6 106.9(6) . .
B9 B2 B5 107.3(6) . .
B1 B2 B5 107.9(6) . .
B3 B2 B5 60.3(4) . .
B6 B2 B5 59.1(5) . .
B9 B2 Br4 122.5(5) . .
B1 B2 Br4 122.8(5) . .
B3 B2 Br4 121.8(5) . .
B6 B2 Br4 122.4(5) . .
B5 B2 Br4 121.1(5) . .
C4 C3 C2 121.2(8) . .
C4 C3 H3A 119.4 . .
C2 C3 H3A 119.4 . .
B11 B3 B1 60.1(5) . .
B11 B3 B4 59.8(5) . .
B1 B3 B4 107.3(6) . .
B11 B3 B2 107.9(6) . .
B1 B3 B2 59.5(4) . .
B4 B3 B2 107.4(6) . .
B11 B3 B5 107.5(6) . .
B1 B3 B5 107.4(6) . .
B4 B3 B5 59.3(4) . .
B2 B3 B5 60.2(5) . .
B11 B3 Br1 121.4(5) . .
B1 B3 Br1 123.0(5) . .
B4 B3 Br1 121.3(5) . .
B2 B3 Br1 122.7(5) . .
B5 B3 Br1 121.7(5) . .
C3 C4 C5 119.9(8) . .
C3 C4 H4A 120.1 . .
C5 C4 H4A 120.1 . .
B7 B4 B8 60.7(5) . .
B7 B4 B11 108.6(6) . .
B8 B4 B11 60.0(5) . .
B7 B4 B5 60.5(5) . .
B8 B4 B5 109.2(6) . .
B11 B4 B5 108.5(6) . .
B7 B4 B3 109.1(6) . .
B8 B4 B3 108.3(6) . .
B11 B4 B3 59.5(4) . .
B5 B4 B3 60.8(4) . .
B7 B4 Br6 121.3(5) . .
B8 B4 Br6 121.0(5) . .
B11 B4 Br6 121.3(5) . .
B5 B4 Br6 121.4(5) . .
B3 B4 Br6 121.4(6) . .
C4 C5 C6 120.0(8) . .
C4 C5 H5A 120.0 . .
C6 C5 H5A 120.0 . .
B6 B5 B4 106.5(6) . .
B6 B5 B7 59.4(5) . .
B4 B5 B7 59.4(5) . .
B6 B5 B2 60.3(5) . .
B4 B5 B2 107.3(5) . .
B7 B5 B2 107.9(6) . .
B6 B5 B3 107.2(6) . .
B4 B5 B3 59.9(4) . .
B7 B5 B3 107.5(6) . .
B2 B5 B3 59.5(4) . .
B6 B5 Br5 121.0(5) . .
B4 B5 Br5 123.4(6) . .
B7 B5 Br5 121.2(5) . .
B2 B5 Br5 121.6(5) . .
B3 B5 Br5 123.4(5) . .
C5 C6 C1 120.5(8) . .
C5 C6 H6A 119.8 . .
C1 C6 H6A 119.8 . .
C39 B6 B7 59.5(5) . .
C39 B6 B9 58.8(5) . .
B7 B6 B9 109.1(6) . .
C39 B6 B5 105.8(6) . .
B7 B6 B5 60.6(5) . .
B9 B6 B5 108.7(6) . .
C39 B6 B2 104.8(6) . .
B7 B6 B2 109.2(6) . .
B9 B6 B2 59.6(5) . .
B5 B6 B2 60.6(5) . .
C39 B6 H46 124.4 . .
B7 B6 H46 120.5 . .
B9 B6 H46 121.3 . .
B5 B6 H46 121.6 . .
B2 B6 H46 122.2 . .
C12 C7 C8 117.6(7) . .
C12 C7 Si1 120.9(6) . .
C8 C7 Si1 121.3(6) . .
C39 B7 B6 57.8(5) . .
C39 B7 B4 104.0(6) . .
B6 B7 B4 107.5(6) . .
C39 B7 B8 59.0(5) . .
B6 B7 B8 107.6(6) . .
B4 B7 B8 59.7(5) . .
C39 B7 B5 104.0(6) . .
B6 B7 B5 60.0(5) . .
B4 B7 B5 60.1(5) . .
B8 B7 B5 108.1(6) . .
C39 B7 H45 125.4 . .
B6 B7 H45 121.9 . .
B4 B7 H45 122.7 . .
B8 B7 H45 121.4 . .
B5 B7 H45 122.4 . .
C9 C8 C7 121.7(8) . .
C9 C8 H8A 119.2 . .
C7 C8 H8A 119.2 . .
C39 B8 B4 103.5(6) . .
C39 B8 B11 103.8(6) . .
B4 B8 B11 60.2(5) . .
C39 B8 B7 58.3(5) . .
B4 B8 B7 59.6(5) . .
B11 B8 B7 107.8(6) . .
C39 B8 B10 58.3(5) . .
B4 B8 B10 108.6(6) . .
B11 B8 B10 60.5(5) . .
B7 B8 B10 108.1(6) . .
C39 B8 H47 125.9 . .
B4 B8 H47 122.6 . .
B11 B8 H47 122.4 . .
B7 B8 H47 121.6 . .
B10 B8 H47 121.0 . .
C10 C9 C8 119.2(8) . .
C10 C9 H9A 120.4 . .
C8 C9 H9A 120.4 . .
C39 B9 B1 104.5(6) . .
C39 B9 B6 58.0(5) . .
B1 B9 B6 108.3(6) . .
C39 B9 B2 105.2(6) . .
B1 B9 B2 60.2(5) . .
B6 B9 B2 61.0(5) . .
C39 B9 B10 58.7(4) . .
B1 B9 B10 60.2(5) . .
B6 B9 B10 107.9(6) . .
B2 B9 B10 109.0(6) . .
C39 B9 H44 125.1 . .
B1 B9 H44 122.4 . .
B6 B9 H44 121.5 . .
B2 B9 H44 121.5 . .
B10 B9 H44 121.2 . .
C24 N1 C26 119.0(5) . .
C24 N1 Ir1 120.8(4) . .
C26 N1 Ir1 120.0(4) . .
C9 C10 C11 121.1(8) . .
C9 C10 H10A 119.5 . .
C11 C10 H10A 119.5 . .
C39 B10 B1 103.0(5) . .
C39 B10 B8 58.9(4) . .
B1 B10 B8 107.1(6) . .
C39 B10 B9 57.8(5) . .
B1 B10 B9 59.2(5) . .
B8 B10 B9 107.2(6) . .
C39 B10 B11 103.2(6) . .
B1 B10 B11 59.6(5) . .
B8 B10 B11 59.2(5) . .
B9 B10 B11 106.5(6) . .
C39 B10 H43 125.7 . .
B1 B10 H43 123.2 . .
B8 B10 H43 121.7 . .
B9 B10 H43 122.3 . .
B11 B10 H43 123.3 . .
C10 C11 C12 119.9(7) . .
C10 C11 H11A 120.0 . .
C12 C11 H11A 120.0 . .
B3 B11 B8 109.1(5) . .
B3 B11 B4 60.7(5) . .
B8 B11 B4 59.8(5) . .
B3 B11 B1 60.3(4) . .
B8 B11 B1 108.1(6) . .
B4 B11 B1 108.2(5) . .
B3 B11 B10 108.9(5) . .
B8 B11 B10 60.3(5) . .
B4 B11 B10 108.2(6) . .
B1 B11 B10 59.9(5) . .
B3 B11 Br2 122.5(5) . .
B8 B11 Br2 119.9(5) . .
B4 B11 Br2 121.9(5) . .
B1 B11 Br2 122.6(5) . .
B10 B11 Br2 120.2(5) . .
C11 C12 C7 120.6(8) . .
C11 C12 H12A 119.7 . .
C7 C12 H12A 119.7 . .
C14 C13 C15 109.2(6) . .
C14 C13 P2 111.9(5) . .
C15 C13 P2 113.1(5) . .
C14 C13 H13A 107.5 . .
C15 C13 H13A 107.5 . .
P2 C13 H13A 107.5 . .
C13 C14 H14A 109.5 . .
C13 C14 H14B 109.5 . .
H14A C14 H14B 109.5 . .
C13 C14 H14C 109.5 . .
H14A C14 H14C 109.5 . .
H14B C14 H14C 109.5 . .
C13 C15 H15A 109.5 . .
C13 C15 H15B 109.5 . .
H15A C15 H15B 109.5 . .
C13 C15 H15C 109.5 . .
H15A C15 H15C 109.5 . .
H15B C15 H15C 109.5 . .
C18 C16 C17 111.8(7) . .
C18 C16 P2 110.7(5) . .
C17 C16 P2 114.2(5) . .
C18 C16 H16A 106.5 . .
C17 C16 H16A 106.5 . .
P2 C16 H16A 106.5 . .
C16 C17 H17A 109.5 . .
C16 C17 H17B 109.5 . .
H17A C17 H17B 109.5 . .
C16 C17 H17C 109.5 . .
H17A C17 H17C 109.5 . .
H17B C17 H17C 109.5 . .
C16 C18 H18A 109.5 . .
C16 C18 H18B 109.5 . .
H18A C18 H18B 109.5 . .
C16 C18 H18C 109.5 . .
H18A C18 H18C 109.5 . .
H18B C18 H18C 109.5 . .
C20 C19 C24 121.4(6) . .
C20 C19 P2 123.0(5) . .
C24 C19 P2 115.0(5) . .
C19 C20 C21 121.7(6) . .
C19 C20 H20A 119.1 . .
C21 C20 H20A 119.1 . .
C20 C21 C22 116.5(6) . .
C20 C21 C25 122.0(6) . .
C22 C21 C25 121.4(6) . .
C23 C22 C21 122.6(6) . .
C23 C22 H22A 118.7 . .
C21 C22 H22A 118.7 . .
C22 C23 C24 120.5(6) . .
C22 C23 H23A 119.7 . .
C24 C23 H23A 119.7 . .
C23 C24 C19 116.7(6) . .
C23 C24 N1 125.0(6) . .
C19 C24 N1 118.1(6) . .
C21 C25 H25A 109.5 . .
C21 C25 H25B 109.5 . .
H25A C25 H25B 109.5 . .
C21 C25 H25C 109.5 . .
H25A C25 H25C 109.5 . .
H25B C25 H25C 109.5 . .
C27 C26 C31 118.7(6) . .
C27 C26 N1 123.9(6) . .
C31 C26 N1 117.3(6) . .
C26 C27 C28 119.9(6) . .
C26 C27 H27A 120.1 . .
C28 C27 H27A 120.1 . .
C29 C28 C27 123.3(7) . .
C29 C28 H28A 118.4 . .
C27 C28 H28A 118.4 . .
C28 C29 C30 116.2(6) . .
C28 C29 C32 122.6(7) . .
C30 C29 C32 121.1(6) . .
C29 C30 C31 122.4(6) . .
C29 C30 H30A 118.8 . .
C31 C30 H30A 118.8 . .
C26 C31 C30 119.3(6) . .
C26 C31 P1 115.1(5) . .
C30 C31 P1 125.2(5) . .
C29 C32 H32A 109.5 . .
C29 C32 H32B 109.5 . .
H32A C32 H32B 109.5 . .
C29 C32 H32C 109.5 . .
H32A C32 H32C 109.5 . .
H32B C32 H32C 109.5 . .
C35 C33 C34 112.4(6) . .
C35 C33 P1 112.1(5) . .
C34 C33 P1 110.8(5) . .
C35 C33 H33A 107.1 . .
C34 C33 H33A 107.1 . .
P1 C33 H33A 107.1 . .
C33 C34 H34A 109.5 . .
C33 C34 H34B 109.5 . .
H34A C34 H34B 109.5 . .
C33 C34 H34C 109.5 . .
H34A C34 H34C 109.5 . .
H34B C34 H34C 109.5 . .
C33 C35 H35A 109.5 . .
C33 C35 H35B 109.5 . .
H35A C35 H35B 109.5 . .
C33 C35 H35C 109.5 . .
H35A C35 H35C 109.5 . .
H35B C35 H35C 109.5 . .
C37 C36 C38 110.3(6) . .
C37 C36 P1 114.0(5) . .
C38 C36 P1 109.9(5) . .
C37 C36 H36A 107.5 . .
C38 C36 H36A 107.5 . .
P1 C36 H36A 107.5 . .
C36 C37 H37A 109.5 . .
C36 C37 H37B 109.5 . .
H37A C37 H37B 109.5 . .
C36 C37 H37C 109.5 . .
H37A C37 H37C 109.5 . .
H37B C37 H37C 109.5 . .
C36 C38 H38A 109.5 . .
C36 C38 H38B 109.5 . .
H38A C38 H38B 109.5 . .
C36 C38 H38C 109.5 . .
H38A C38 H38C 109.5 . .
H38B C38 H38C 109.5 . .
B6 C39 B9 63.2(5) . .
B6 C39 B7 62.7(5) . .
B9 C39 B7 115.5(6) . .
B6 C39 B10 116.2(6) . .
B9 C39 B10 63.5(5) . .
B7 C39 B10 115.7(6) . .
B6 C39 B8 114.8(6) . .
B9 C39 B8 115.2(6) . .
B7 C39 B8 62.7(5) . .
B10 C39 B8 62.9(5) . .
B6 C39 H39 117.2 . .
B9 C39 H39 117.0 . .
B7 C39 H39 117.4 . .
B10 C39 H39 116.7 . .
B8 C39 H39 117.8 . .
F1 C40 C41 125(2) . .
F1 C40 C42 112(2) . 2_655
C41 C40 C42 123.1(17) . 2_655
C40 C41 C42 120.9(15) . .
C40 C41 H41A 119.6 . .
C42 C41 H41A 119.6 . .
C40 C42 C41 115.9(16) 2_655 .
C40 C42 H42A 122.0 2_655 .
C41 C42 H42A 122.0 . .

loop_
_geom_bond_atom_site_label_1
_geom_bond_atom_site_label_2
_geom_bond_distance
_geom_bond_site_symmetry_2
Ir1 N1 2.022(5) .
Ir1 Si1 2.210(2) .
Ir1 P2 2.3137(17) .
Ir1 P1 2.3203(17) .
P1 C31 1.797(6) .
P1 C33 1.834(6) .
P1 C36 1.855(7) .
Si1 C1 1.853(7) .
Si1 C7 1.854(8) .
C1 C2 1.374(11) .
C1 C6 1.414(10) .
Br1 B3 1.945(8) .
B1 B9 1.764(12) .
B1 B2 1.772(11) .
B1 B11 1.777(12) .
B1 B3 1.780(12) .
B1 B10 1.781(12) .
B1 Br3 1.954(8) .
F1 C40 1.112(18) .
P2 C19 1.817(7) .
P2 C16 1.837(8) .
P2 C13 1.842(7) .
C2 C3 1.386(10) .
C2 H2A 0.9500 .
Br2 B11 1.966(8) .
B2 B9 1.769(12) .
B2 B3 1.789(11) .
B2 B6 1.794(12) .
B2 B5 1.801(12) .
B2 Br4 1.946(8) .
C3 C4 1.348(11) .
C3 H3A 0.9500 .
B3 B11 1.766(11) .
B3 B4 1.788(12) .
B3 B5 1.802(11) .
C4 C5 1.377(12) .
C4 H4A 0.9500 .
B4 B7 1.764(13) .
B4 B8 1.765(12) .
B4 B11 1.771(11) .
B4 B5 1.777(11) .
B4 Br6 1.959(9) .
C5 C6 1.379(11) .
C5 H5A 0.9500 .
Br5 B5 1.946(8) .
B5 B6 1.773(13) .
B5 B7 1.784(12) .
C6 H6A 0.9500 .
B6 C39 1.677(11) .
B6 B7 1.762(13) .
B6 B9 1.765(12) .
B6 H46 1.1200 .
C7 C12 1.401(10) .
C7 C8 1.403(10) .
B7 C39 1.708(12) .
B7 B8 1.783(11) .
B7 H45 1.1200 .
C8 C9 1.386(11) .
C8 H8A 0.9500 .
B8 C39 1.720(11) .
B8 B11 1.768(12) .
B8 B10 1.788(12) .
B8 H47 1.1200 .
C9 C10 1.373(11) .
C9 H9A 0.9500 .
B9 C39 1.691(11) .
B9 B10 1.789(11) .
B9 H44 1.1200 .
N1 C24 1.424(8) .
N1 C26 1.457(8) .
C10 C11 1.377(11) .
C10 H10A 0.9500 .
B10 C39 1.709(11) .
B10 B11 1.791(12) .
B10 H43 1.1200 .
C11 C12 1.392(11) .
C11 H11A 0.9500 .
C12 H12A 0.9500 .
C13 C14 1.513(10) .
C13 C15 1.531(10) .
C13 H13A 1.0000 .
C14 H14A 0.9800 .
C14 H14B 0.9800 .
C14 H14C 0.9800 .
C15 H15A 0.9800 .
C15 H15B 0.9800 .
C15 H15C 0.9800 .
C16 C18 1.507(11) .
C16 C17 1.530(10) .
C16 H16A 1.0000 .
C17 H17A 0.9800 .
C17 H17B 0.9800 .
C17 H17C 0.9800 .
C18 H18A 0.9800 .
C18 H18B 0.9800 .
C18 H18C 0.9800 .
C19 C20 1.380(9) .
C19 C24 1.407(9) .
C20 C21 1.381(9) .
C20 H20A 0.9500 .
C21 C22 1.402(9) .
C21 C25 1.513(9) .
C22 C23 1.372(9) .
C22 H22A 0.9500 .
C23 C24 1.402(9) .
C23 H23A 0.9500 .
C25 H25A 0.9800 .
C25 H25B 0.9800 .
C25 H25C 0.9800 .
C26 C27 1.382(9) .
C26 C31 1.401(9) .
C27 C28 1.383(9) .
C27 H27A 0.9500 .
C28 C29 1.381(10) .
C28 H28A 0.9500 .
C29 C30 1.383(9) .
C29 C32 1.492(9) .
C30 C31 1.402(9) .
C30 H30A 0.9500 .
C32 H32A 0.9800 .
C32 H32B 0.9800 .
C32 H32C 0.9800 .
C33 C35 1.522(10) .
C33 C34 1.530(10) .
C33 H33A 1.0000 .
C34 H34A 0.9800 .
C34 H34B 0.9800 .
C34 H34C 0.9800 .
C35 H35A 0.9800 .
C35 H35B 0.9800 .
C35 H35C 0.9800 .
C36 C37 1.535(9) .
C36 C38 1.536(10) .
C36 H36A 1.0000 .
C37 H37A 0.9800 .
C37 H37B 0.9800 .
C37 H37C 0.9800 .
C38 H38A 0.9800 .
C38 H38B 0.9800 .
C38 H38C 0.9800 .
C39 H39 1.1200 .
C40 C41 1.341(19) .
C40 C42 1.38(2) 2_655
C41 C42 1.391(19) .
C41 H41A 0.9500 .
C42 C40 1.38(2) 2_655
C42 H42A 0.9500 .

loop_
_geom_torsion_atom_site_label_1
_geom_torsion_atom_site_label_2
_geom_torsion_atom_site_label_3
_geom_torsion_atom_site_label_4
_geom_torsion
_geom_torsion_site_symmetry_1
_geom_torsion_site_symmetry_4
N1 Ir1 P1 C31 12.9(3) . .
Si1 Ir1 P1 C31 -133.4(2) . .
P2 Ir1 P1 C31 55.3(3) . .
N1 Ir1 P1 C33 129.3(3) . .
Si1 Ir1 P1 C33 -17.1(3) . .
P2 Ir1 P1 C33 171.6(3) . .
N1 Ir1 P1 C36 -101.9(3) . .
Si1 Ir1 P1 C36 111.7(2) . .
P2 Ir1 P1 C36 -59.6(3) . .
N1 Ir1 Si1 C1 161.1(4) . .
P2 Ir1 Si1 C1 72.4(3) . .
P1 Ir1 Si1 C1 -104.6(3) . .
N1 Ir1 Si1 C7 -18.0(4) . .
P2 Ir1 Si1 C7 -106.7(3) . .
P1 Ir1 Si1 C7 76.2(3) . .
C7 Si1 C1 C2 -155.0(6) . .
Ir1 Si1 C1 C2 25.8(8) . .
C7 Si1 C1 C6 34.6(6) . .
Ir1 Si1 C1 C6 -144.7(5) . .
N1 Ir1 P2 C19 4.6(3) . .
Si1 Ir1 P2 C19 151.0(2) . .
P1 Ir1 P2 C19 -37.6(3) . .
N1 Ir1 P2 C16 113.9(3) . .
Si1 Ir1 P2 C16 -99.7(3) . .
P1 Ir1 P2 C16 71.7(3) . .
N1 Ir1 P2 C13 -116.2(3) . .
Si1 Ir1 P2 C13 30.2(3) . .
P1 Ir1 P2 C13 -158.4(3) . .
C6 C1 C2 C3 -1.5(11) . .
Si1 C1 C2 C3 -172.1(6) . .
B11 B1 B2 B9 -101.0(6) . .
B3 B1 B2 B9 -138.0(6) . .
B10 B1 B2 B9 -36.8(6) . .
Br3 B1 B2 B9 109.3(7) . .
B9 B1 B2 B3 138.0(6) . .
B11 B1 B2 B3 37.0(6) . .
B10 B1 B2 B3 101.2(6) . .
Br3 B1 B2 B3 -112.7(7) . .
B9 B1 B2 B6 37.8(6) . .
B11 B1 B2 B6 -63.2(7) . .
B3 B1 B2 B6 -100.2(6) . .
B10 B1 B2 B6 1.0(8) . .
Br3 B1 B2 B6 147.1(6) . .
B9 B1 B2 B5 100.0(6) . .
B11 B1 B2 B5 -1.0(8) . .
B3 B1 B2 B5 -38.0(5) . .
B10 B1 B2 B5 63.2(7) . .
Br3 B1 B2 B5 -150.7(6) . .
B9 B1 B2 Br4 -111.4(7) . .
B11 B1 B2 Br4 147.6(6) . .
B3 B1 B2 Br4 110.6(7) . .
B10 B1 B2 Br4 -148.2(6) . .
Br3 B1 B2 Br4 -2.0(9) . .
C1 C2 C3 C4 2.6(12) . .
B9 B1 B3 B11 100.8(6) . .
B2 B1 B3 B11 138.5(6) . .
B10 B1 B3 B11 36.5(5) . .
Br3 B1 B3 B11 -111.4(6) . .
B9 B1 B3 B4 62.7(7) . .
B2 B1 B3 B4 100.3(6) . .
B11 B1 B3 B4 -38.1(5) . .
B10 B1 B3 B4 -1.6(7) . .
Br3 B1 B3 B4 -149.5(5) . .
B9 B1 B3 B2 -37.6(5) . .
B11 B1 B3 B2 -138.5(6) . .
B10 B1 B3 B2 -102.0(6) . .
Br3 B1 B3 B2 110.1(6) . .
B9 B1 B3 B5 0.3(7) . .
B2 B1 B3 B5 37.9(5) . .
B11 B1 B3 B5 -100.6(6) . .
B10 B1 B3 B5 -64.1(7) . .
Br3 B1 B3 B5 148.0(5) . .
B9 B1 B3 Br1 -149.1(5) . .
B2 B1 B3 Br1 -111.5(6) . .
B11 B1 B3 Br1 110.0(6) . .
B10 B1 B3 Br1 146.6(5) . .
Br3 B1 B3 Br1 -1.4(9) . .
B9 B2 B3 B11 0.2(7) . .
B1 B2 B3 B11 -37.2(5) . .
B6 B2 B3 B11 62.7(7) . .
B5 B2 B3 B11 100.4(6) . .
Br4 B2 B3 B11 -149.4(5) . .
B9 B2 B3 B1 37.3(6) . .
B6 B2 B3 B1 99.9(6) . .
B5 B2 B3 B1 137.5(6) . .
Br4 B2 B3 B1 -112.2(6) . .
B9 B2 B3 B4 -62.9(7) . .
B1 B2 B3 B4 -100.2(6) . .
B6 B2 B3 B4 -0.4(7) . .
B5 B2 B3 B4 37.3(5) . .
Br4 B2 B3 B4 147.6(5) . .
B9 B2 B3 B5 -100.2(6) . .
B1 B2 B3 B5 -137.5(6) . .
B6 B2 B3 B5 -37.7(5) . .
Br4 B2 B3 B5 110.2(6) . .
B9 B2 B3 Br1 149.2(5) . .
B1 B2 B3 Br1 111.9(6) . .
B6 B2 B3 Br1 -148.3(5) . .
B5 B2 B3 Br1 -110.6(6) . .
Br4 B2 B3 Br1 -0.4(8) . .
C2 C3 C4 C5 -2.7(12) . .
B11 B3 B4 B7 -100.9(7) . .
B1 B3 B4 B7 -62.6(7) . .
B2 B3 B4 B7 0.1(8) . .
B5 B3 B4 B7 37.8(6) . .
Br1 B3 B4 B7 148.6(5) . .
B11 B3 B4 B8 -36.4(5) . .
B1 B3 B4 B8 1.9(7) . .
B2 B3 B4 B8 64.6(7) . .
B5 B3 B4 B8 102.3(6) . .
Br1 B3 B4 B8 -146.9(5) . .
B1 B3 B4 B11 38.3(5) . .
B2 B3 B4 B11 100.9(6) . .
B5 B3 B4 B11 138.7(6) . .
Br1 B3 B4 B11 -110.5(6) . .
B11 B3 B4 B5 -138.7(6) . .
B1 B3 B4 B5 -100.4(6) . .
B2 B3 B4 B5 -37.7(5) . .
Br1 B3 B4 B5 110.8(6) . .
B11 B3 B4 Br6 110.4(6) . .
B1 B3 B4 Br6 148.6(5) . .
B2 B3 B4 Br6 -148.7(5) . .
B5 B3 B4 Br6 -111.0(6) . .
Br1 B3 B4 Br6 -0.2(8) . .
C3 C4 C5 C6 1.6(12) . .
B7 B4 B5 B6 -37.6(6) . .
B8 B4 B5 B6 0.0(8) . .
B11 B4 B5 B6 63.8(7) . .
B3 B4 B5 B6 100.7(6) . .
Br6 B4 B5 B6 -148.4(6) . .
B8 B4 B5 B7 37.6(6) . .
B11 B4 B5 B7 101.4(7) . .
B3 B4 B5 B7 138.3(6) . .
Br6 B4 B5 B7 -110.8(7) . .
B7 B4 B5 B2 -100.9(7) . .
B8 B4 B5 B2 -63.3(7) . .
B11 B4 B5 B2 0.5(8) . .
B3 B4 B5 B2 37.4(5) . .
Br6 B4 B5 B2 148.3(5) . .
B7 B4 B5 B3 -138.3(6) . .
B8 B4 B5 B3 -100.7(6) . .
B11 B4 B5 B3 -36.9(6) . .
Br6 B4 B5 B3 110.9(7) . .
B7 B4 B5 Br5 109.3(7) . .
B8 B4 B5 Br5 146.9(5) . .
B11 B4 B5 Br5 -149.3(6) . .
B3 B4 B5 Br5 -112.4(7) . .
Br6 B4 B5 Br5 -1.5(9) . .
B9 B2 B5 B6 -36.1(6) . .
B1 B2 B5 B6 -99.1(6) . .
B3 B2 B5 B6 -137.0(6) . .
Br4 B2 B5 B6 111.6(6) . .
B9 B2 B5 B4 63.3(7) . .
B1 B2 B5 B4 0.3(8) . .
B3 B2 B5 B4 -37.6(6) . .
B6 B2 B5 B4 99.4(6) . .
Br4 B2 B5 B4 -149.0(5) . .
B9 B2 B5 B7 0.7(7) . .
B1 B2 B5 B7 -62.3(7) . .
B3 B2 B5 B7 -100.2(6) . .
B6 B2 B5 B7 36.8(6) . .
Br4 B2 B5 B7 148.4(5) . .
B9 B2 B5 B3 100.9(6) . .
B1 B2 B5 B3 37.9(5) . .
B6 B2 B5 B3 137.0(6) . .
Br4 B2 B5 B3 -111.4(6) . .
B9 B2 B5 Br5 -146.2(5) . .
B1 B2 B5 Br5 150.8(5) . .
B3 B2 B5 Br5 112.9(6) . .
B6 B2 B5 Br5 -110.1(6) . .
Br4 B2 B5 Br5 1.5(9) . .
B11 B3 B5 B6 -62.7(7) . .
B1 B3 B5 B6 0.7(7) . .
B4 B3 B5 B6 -99.4(6) . .
B2 B3 B5 B6 38.3(6) . .
Br1 B3 B5 B6 150.5(5) . .
B11 B3 B5 B4 36.8(6) . .
B1 B3 B5 B4 100.1(6) . .
B2 B3 B5 B4 137.7(6) . .
Br1 B3 B5 B4 -110.0(6) . .
B11 B3 B5 B7 -0.1(8) . .
B1 B3 B5 B7 63.2(7) . .
B4 B3 B5 B7 -36.9(6) . .
B2 B3 B5 B7 100.8(7) . .
Br1 B3 B5 B7 -146.9(6) . .
B11 B3 B5 B2 -100.9(6) . .
B1 B3 B5 B2 -37.6(5) . .
B4 B3 B5 B2 -137.7(6) . .
Br1 B3 B5 B2 112.3(6) . .
B11 B3 B5 Br5 149.1(5) . .
B1 B3 B5 Br5 -147.5(6) . .
B4 B3 B5 Br5 112.4(7) . .
B2 B3 B5 Br5 -109.9(7) . .
Br1 B3 B5 Br5 2.3(9) . .
C4 C5 C6 C1 -0.5(12) . .
C2 C1 C6 C5 0.5(11) . .
Si1 C1 C6 C5 171.4(6) . .
B4 B5 B6 C39 -2.5(7) . .
B7 B5 B6 C39 -40.1(6) . .
B2 B5 B6 C39 98.4(6) . .
B3 B5 B6 C39 60.4(7) . .
Br5 B5 B6 C39 -150.4(5) . .
B4 B5 B6 B7 37.6(6) . .
B2 B5 B6 B7 138.5(6) . .
B3 B5 B6 B7 100.5(6) . .
Br5 B5 B6 B7 -110.3(7) . .
B4 B5 B6 B9 -64.3(7) . .
B7 B5 B6 B9 -101.9(7) . .
B2 B5 B6 B9 36.6(5) . .
B3 B5 B6 B9 -1.4(8) . .
Br5 B5 B6 B9 147.8(5) . .
B4 B5 B6 B2 -100.9(6) . .
B7 B5 B6 B2 -138.5(6) . .
B3 B5 B6 B2 -38.0(5) . .
Br5 B5 B6 B2 111.2(6) . .
B9 B2 B6 C39 39.1(6) . .
B1 B2 B6 C39 1.1(8) . .
B3 B2 B6 C39 -61.8(7) . .
B5 B2 B6 C39 -100.1(6) . .
Br4 B2 B6 C39 150.5(6) . .
B9 B2 B6 B7 101.4(7) . .
B1 B2 B6 B7 63.5(8) . .
B3 B2 B6 B7 0.5(8) . .
B5 B2 B6 B7 -37.7(6) . .
Br4 B2 B6 B7 -147.2(6) . .
B1 B2 B6 B9 -38.0(6) . .
B3 B2 B6 B9 -100.9(6) . .
B5 B2 B6 B9 -139.2(6) . .
Br4 B2 B6 B9 111.4(7) . .
B9 B2 B6 B5 139.2(6) . .
B1 B2 B6 B5 101.2(6) . .
B3 B2 B6 B5 38.2(5) . .
Br4 B2 B6 B5 -109.5(6) . .
C1 Si1 C7 C12 39.6(7) . .
Ir1 Si1 C7 C12 -141.0(5) . .
C1 Si1 C7 C8 -146.4(6) . .
Ir1 Si1 C7 C8 32.9(7) . .
B9 B6 B7 C39 -32.8(6) . .
B5 B6 B7 C39 -134.0(6) . .
B2 B6 B7 C39 -96.3(6) . .
C39 B6 B7 B4 95.8(7) . .
B9 B6 B7 B4 63.1(8) . .
B5 B6 B7 B4 -38.2(6) . .
B2 B6 B7 B4 -0.4(8) . .
C39 B6 B7 B8 32.9(6) . .
B9 B6 B7 B8 0.1(8) . .
B5 B6 B7 B8 -101.1(6) . .
B2 B6 B7 B8 -63.4(8) . .
C39 B6 B7 B5 134.0(6) . .
B9 B6 B7 B5 101.2(6) . .
B2 B6 B7 B5 37.7(6) . .
B8 B4 B7 C39 -40.4(5) . .
B11 B4 B7 C39 -2.9(8) . .
B5 B4 B7 C39 98.3(6) . .
B3 B4 B7 C39 60.4(7) . .
Br6 B4 B7 C39 -150.9(5) . .
B8 B4 B7 B6 -100.5(7) . .
B11 B4 B7 B6 -63.0(8) . .
B5 B4 B7 B6 38.1(6) . .
B3 B4 B7 B6 0.2(8) . .
Br6 B4 B7 B6 149.0(6) . .
B11 B4 B7 B8 37.5(6) . .
B5 B4 B7 B8 138.7(6) . .
B3 B4 B7 B8 100.8(6) . .
Br6 B4 B7 B8 -110.5(7) . .
B8 B4 B7 B5 -138.7(6) . .
B11 B4 B7 B5 -101.2(6) . .
B3 B4 B7 B5 -37.9(6) . .
Br6 B4 B7 B5 110.9(6) . .
B6 B5 B7 C39 38.8(5) . .
B4 B5 B7 C39 -98.3(6) . .
B2 B5 B7 C39 1.6(7) . .
B3 B5 B7 C39 -61.2(7) . .
Br5 B5 B7 C39 148.7(5) . .
B4 B5 B7 B6 -137.2(6) . .
B2 B5 B7 B6 -37.2(6) . .
B3 B5 B7 B6 -100.0(6) . .
Br5 B5 B7 B6 109.9(7) . .
B6 B5 B7 B4 137.2(6) . .
B2 B5 B7 B4 100.0(6) . .
B3 B5 B7 B4 37.1(6) . .
Br5 B5 B7 B4 -112.9(7) . .
B6 B5 B7 B8 100.3(7) . .
B4 B5 B7 B8 -36.8(6) . .
B2 B5 B7 B8 63.1(7) . .
B3 B5 B7 B8 0.3(8) . .
Br5 B5 B7 B8 -149.8(6) . .
C12 C7 C8 C9 -0.1(11) . .
Si1 C7 C8 C9 -174.2(6) . .
B7 B4 B8 C39 39.9(5) . .
B11 B4 B8 C39 -98.3(6) . .
B5 B4 B8 C39 2.4(7) . .
B3 B4 B8 C39 -62.1(7) . .
Br6 B4 B8 C39 151.0(5) . .
B7 B4 B8 B11 138.2(6) . .
B5 B4 B8 B11 100.7(6) . .
B3 B4 B8 B11 36.2(5) . .
Br6 B4 B8 B11 -110.7(6) . .
B11 B4 B8 B7 -138.2(6) . .
B5 B4 B8 B7 -37.5(6) . .
B3 B4 B8 B7 -102.1(6) . .
Br6 B4 B8 B7 111.0(6) . .
B7 B4 B8 B10 100.6(6) . .
B11 B4 B8 B10 -37.6(5) . .
B5 B4 B8 B10 63.1(7) . .
B3 B4 B8 B10 -1.5(7) . .
Br6 B4 B8 B10 -148.4(5) . .
B6 B7 B8 C39 -32.4(6) . .
B4 B7 B8 C39 -132.8(6) . .
B5 B7 B8 C39 -95.8(7) . .
C39 B7 B8 B4 132.8(6) . .
B6 B7 B8 B4 100.4(7) . .
B5 B7 B8 B4 37.0(6) . .
C39 B7 B8 B11 95.4(6) . .
B6 B7 B8 B11 63.0(8) . .
B4 B7 B8 B11 -37.4(6) . .
B5 B7 B8 B11 -0.3(8) . .
C39 B7 B8 B10 31.5(6) . .
B6 B7 B8 B10 -0.9(8) . .
B4 B7 B8 B10 -101.3(6) . .
B5 B7 B8 B10 -64.3(8) . .
C7 C8 C9 C10 1.2(12) . .
B2 B1 B9 C39 -99.5(6) . .
B11 B1 B9 C39 1.4(7) . .
B3 B1 B9 C39 -61.7(7) . .
B10 B1 B9 C39 40.0(5) . .
Br3 B1 B9 C39 149.6(5) . .
B2 B1 B9 B6 -38.9(6) . .
B11 B1 B9 B6 62.0(7) . .
B3 B1 B9 B6 -1.1(8) . .
B10 B1 B9 B6 100.6(6) . .
Br3 B1 B9 B6 -149.8(5) . .
B11 B1 B9 B2 100.9(6) . .
B3 B1 B9 B2 37.8(5) . .
B10 B1 B9 B2 139.5(6) . .
Br3 B1 B9 B2 -110.9(6) . .
B2 B1 B9 B10 -139.5(6) . .
B11 B1 B9 B10 -38.6(5) . .
B3 B1 B9 B10 -101.7(6) . .
Br3 B1 B9 B10 109.6(6) . .
B7 B6 B9 C39 33.0(6) . .
B5 B6 B9 C39 97.5(7) . .
B2 B6 B9 C39 134.5(6) . .
C39 B6 B9 B1 -96.0(6) . .
B7 B6 B9 B1 -62.9(8) . .
B5 B6 B9 B1 1.6(8) . .
B2 B6 B9 B1 38.6(6) . .
C39 B6 B9 B2 -134.5(6) . .
B7 B6 B9 B2 -101.5(7) . .
B5 B6 B9 B2 -37.0(6) . .
C39 B6 B9 B10 -32.3(6) . .
B7 B6 B9 B10 0.7(8) . .
B5 B6 B9 B10 65.2(7) . .
B2 B6 B9 B10 102.2(6) . .
B1 B2 B9 C39 98.2(6) . .
B3 B2 B9 C39 60.7(7) . .
B6 B2 B9 C39 -38.8(5) . .
B5 B2 B9 C39 -2.8(7) . .
Br4 B2 B9 C39 -149.9(5) . .
B3 B2 B9 B1 -37.4(5) . .
B6 B2 B9 B1 -137.0(6) . .
B5 B2 B9 B1 -101.0(6) . .
Br4 B2 B9 B1 111.9(6) . .
B1 B2 B9 B6 137.0(6) . .
B3 B2 B9 B6 99.5(6) . .
B5 B2 B9 B6 36.0(5) . .
Br4 B2 B9 B6 -111.2(6) . .
B1 B2 B9 B10 36.6(6) . .
B3 B2 B9 B10 -0.9(8) . .
B6 B2 B9 B10 -100.4(7) . .
B5 B2 B9 B10 -64.4(7) . .
Br4 B2 B9 B10 148.4(5) . .
Si1 Ir1 N1 C24 -105.4(5) . .
P2 Ir1 N1 C24 -12.5(5) . .
P1 Ir1 N1 C24 154.3(5) . .
Si1 Ir1 N1 C26 80.0(5) . .
P2 Ir1 N1 C26 172.9(5) . .
P1 Ir1 N1 C26 -20.4(4) . .
C8 C9 C10 C11 -0.6(13) . .
B9 B1 B10 C39 -39.2(5) . .
B2 B1 B10 C39 -2.6(8) . .
B11 B1 B10 C39 97.9(6) . .
B3 B1 B10 C39 61.7(7) . .
Br3 B1 B10 C39 -149.3(5) . .
B9 B1 B10 B8 -100.2(6) . .
B2 B1 B10 B8 -63.7(7) . .
B11 B1 B10 B8 36.8(5) . .
B3 B1 B10 B8 0.7(7) . .
Br3 B1 B10 B8 149.7(5) . .
B2 B1 B10 B9 36.6(6) . .
B11 B1 B10 B9 137.1(6) . .
B3 B1 B10 B9 101.0(6) . .
Br3 B1 B10 B9 -110.1(7) . .
B9 B1 B10 B11 -137.1(6) . .
B2 B1 B10 B11 -100.5(6) . .
B3 B1 B10 B11 -36.1(5) . .
Br3 B1 B10 B11 112.9(6) . .
B4 B8 B10 C39 -94.7(6) . .
B11 B8 B10 C39 -132.2(6) . .
B7 B8 B10 C39 -31.5(6) . .
C39 B8 B10 B1 95.2(6) . .
B4 B8 B10 B1 0.5(8) . .
B11 B8 B10 B1 -37.0(5) . .
B7 B8 B10 B1 63.6(7) . .
C39 B8 B10 B9 32.9(5) . .
B4 B8 B10 B9 -61.8(7) . .
B11 B8 B10 B9 -99.3(6) . .
B7 B8 B10 B9 1.4(8) . .
C39 B8 B10 B11 132.2(6) . .
B4 B8 B10 B11 37.5(5) . .
B7 B8 B10 B11 100.7(6) . .
B1 B9 B10 C39 133.3(6) . .
B6 B9 B10 C39 32.0(6) . .
B2 B9 B10 C39 96.7(7) . .
C39 B9 B10 B1 -133.3(6) . .
B6 B9 B10 B1 -101.2(6) . .
B2 B9 B10 B1 -36.6(6) . .
C39 B9 B10 B8 -33.3(5) . .
B1 B9 B10 B8 100.0(6) . .
B6 B9 B10 B8 -1.3(8) . .
B2 B9 B10 B8 63.4(8) . .
C39 B9 B10 B11 -95.5(6) . .
B1 B9 B10 B11 37.8(5) . .
B6 B9 B10 B11 -63.4(7) . .
B2 B9 B10 B11 1.2(8) . .
C9 C10 C11 C12 -1.1(13) . .
B1 B3 B11 B8 -100.5(6) . .
B4 B3 B11 B8 36.5(6) . .
B2 B3 B11 B8 -63.6(7) . .
B5 B3 B11 B8 -0.1(8) . .
Br1 B3 B11 B8 146.9(5) . .
B1 B3 B11 B4 -137.0(6) . .
B2 B3 B11 B4 -100.1(6) . .
B5 B3 B11 B4 -36.6(6) . .
Br1 B3 B11 B4 110.4(6) . .
B4 B3 B11 B1 137.0(6) . .
B2 B3 B11 B1 36.9(5) . .
B5 B3 B11 B1 100.4(6) . .
Br1 B3 B11 B1 -112.6(6) . .
B1 B3 B11 B10 -36.3(5) . .
B4 B3 B11 B10 100.7(6) . .
B2 B3 B11 B10 0.6(7) . .
B5 B3 B11 B10 64.1(7) . .
Br1 B3 B11 B10 -148.9(5) . .
B1 B3 B11 Br2 111.8(6) . .
B4 B3 B11 Br2 -111.2(7) . .
B2 B3 B11 Br2 148.7(5) . .
B5 B3 B11 Br2 -147.8(5) . .
Br1 B3 B11 Br2 -0.8(9) . .
C39 B8 B11 B3 61.0(7) . .
B4 B8 B11 B3 -36.9(6) . .
B7 B8 B11 B3 0.3(8) . .
B10 B8 B11 B3 101.4(6) . .
C39 B8 B11 B4 97.8(6) . .
B7 B8 B11 B4 37.1(6) . .
B10 B8 B11 B4 138.3(6) . .
C39 B8 B11 B1 -3.1(7) . .
B4 B8 B11 B1 -100.9(6) . .
B7 B8 B11 B1 -63.8(7) . .
B10 B8 B11 B1 37.4(5) . .
C39 B8 B11 B10 -40.5(5) . .
B4 B8 B11 B10 -138.3(6) . .
B7 B8 B11 B10 -101.2(6) . .
C39 B8 B11 Br2 -150.3(5) . .
B4 B8 B11 Br2 111.8(6) . .
B7 B8 B11 Br2 149.0(6) . .
B10 B8 B11 Br2 -109.9(6) . .
B7 B4 B11 B3 101.6(6) . .
B8 B4 B11 B3 139.4(6) . .
B5 B4 B11 B3 37.4(6) . .
Br6 B4 B11 B3 -110.4(7) . .
B7 B4 B11 B8 -37.8(6) . .
B5 B4 B11 B8 -102.0(7) . .
B3 B4 B11 B8 -139.4(6) . .
Br6 B4 B11 B8 110.2(7) . .
B7 B4 B11 B1 63.0(8) . .
B8 B4 B11 B1 100.9(6) . .
B5 B4 B11 B1 -1.2(8) . .
B3 B4 B11 B1 -38.6(6) . .
Br6 B4 B11 B1 -149.0(6) . .
B7 B4 B11 B10 -0.3(8) . .
B8 B4 B11 B10 37.5(5) . .
B5 B4 B11 B10 -64.6(7) . .
B3 B4 B11 B10 -102.0(6) . .
Br6 B4 B11 B10 147.6(5) . .
B7 B4 B11 Br2 -146.2(6) . .
B8 B4 B11 Br2 -108.4(6) . .
B5 B4 B11 Br2 149.5(5) . .
B3 B4 B11 Br2 112.1(7) . .
Br6 B4 B11 Br2 1.7(9) . .
B9 B1 B11 B3 -101.0(6) . .
B2 B1 B11 B3 -37.4(5) . .
B10 B1 B11 B3 -139.7(6) . .
Br3 B1 B11 B3 111.7(7) . .
B9 B1 B11 B8 1.1(7) . .
B2 B1 B11 B8 64.7(7) . .
B3 B1 B11 B8 102.1(6) . .
B10 B1 B11 B8 -37.6(5) . .
Br3 B1 B11 B8 -146.2(5) . .
B9 B1 B11 B4 -62.2(7) . .
B2 B1 B11 B4 1.4(8) . .
B3 B1 B11 B4 38.8(6) . .
B10 B1 B11 B4 -100.9(6) . .
Br3 B1 B11 B4 150.5(6) . .
B9 B1 B11 B10 38.7(5) . .
B2 B1 B11 B10 102.3(6) . .
B3 B1 B11 B10 139.7(6) . .
Br3 B1 B11 B10 -108.6(6) . .
B9 B1 B11 Br2 147.3(6) . .
B2 B1 B11 Br2 -149.1(6) . .
B3 B1 B11 Br2 -111.7(7) . .
B10 B1 B11 Br2 108.6(6) . .
Br3 B1 B11 Br2 0.0(9) . .
C39 B10 B11 B3 -61.0(7) . .
B1 B10 B11 B3 36.5(5) . .
B8 B10 B11 B3 -101.7(6) . .
B9 B10 B11 B3 -1.1(8) . .
C39 B10 B11 B8 40.7(5) . .
B1 B10 B11 B8 138.1(6) . .
B9 B10 B11 B8 100.5(6) . .
C39 B10 B11 B4 3.4(7) . .
B1 B10 B11 B4 100.9(6) . .
B8 B10 B11 B4 -37.2(5) . .
B9 B10 B11 B4 63.3(7) . .
C39 B10 B11 B1 -97.5(6) . .
B8 B10 B11 B1 -138.1(6) . .
B9 B10 B11 B1 -37.6(5) . .
C39 B10 B11 Br2 150.0(5) . .
B1 B10 B11 Br2 -112.5(6) . .
B8 B10 B11 Br2 109.4(6) . .
B9 B10 B11 Br2 -150.1(5) . .
C10 C11 C12 C7 2.2(12) . .
C8 C7 C12 C11 -1.6(10) . .
Si1 C7 C12 C11 172.6(6) . .
C19 P2 C13 C14 -39.1(6) . .
C16 P2 C13 C14 -148.2(5) . .
Ir1 P2 C13 C14 78.6(6) . .
C19 P2 C13 C15 -162.8(6) . .
C16 P2 C13 C15 88.0(6) . .
Ir1 P2 C13 C15 -45.1(7) . .
C19 P2 C16 C18 56.5(6) . .
C13 P2 C16 C18 168.8(5) . .
Ir1 P2 C16 C18 -51.2(6) . .
C19 P2 C16 C17 -176.2(5) . .
C13 P2 C16 C17 -64.0(6) . .
Ir1 P2 C16 C17 76.0(6) . .
C16 P2 C19 C20 57.0(7) . .
C13 P2 C19 C20 -53.1(7) . .
Ir1 P2 C19 C20 173.9(6) . .
C16 P2 C19 C24 -114.3(6) . .
C13 P2 C19 C24 135.6(5) . .
Ir1 P2 C19 C24 2.6(6) . .
C24 C19 C20 C21 3.0(11) . .
P2 C19 C20 C21 -167.7(6) . .
C19 C20 C21 C22 3.1(11) . .
C19 C20 C21 C25 -179.1(7) . .
C20 C21 C22 C23 -4.0(11) . .
C25 C21 C22 C23 178.2(7) . .
C21 C22 C23 C24 -1.4(11) . .
C22 C23 C24 C19 7.4(10) . .
C22 C23 C24 N1 -177.4(6) . .
C20 C19 C24 C23 -8.2(10) . .
P2 C19 C24 C23 163.2(5) . .
C20 C19 C24 N1 176.2(6) . .
P2 C19 C24 N1 -12.3(8) . .
C26 N1 C24 C23 17.6(10) . .
Ir1 N1 C24 C23 -157.1(5) . .
C26 N1 C24 C19 -167.3(6) . .
Ir1 N1 C24 C19 18.1(8) . .
C24 N1 C26 C27 31.2(9) . .
Ir1 N1 C26 C27 -154.1(5) . .
C24 N1 C26 C31 -152.6(6) . .
Ir1 N1 C26 C31 22.1(8) . .
C31 C26 C27 C28 4.4(10) . .
N1 C26 C27 C28 -179.5(6) . .
C26 C27 C28 C29 -0.4(11) . .
C27 C28 C29 C30 -3.2(11) . .
C27 C28 C29 C32 178.7(7) . .
C28 C29 C30 C31 3.0(10) . .
C32 C29 C30 C31 -178.9(7) . .
C27 C26 C31 C30 -4.6(10) . .
N1 C26 C31 C30 179.0(6) . .
C27 C26 C31 P1 168.7(5) . .
N1 C26 C31 P1 -7.7(8) . .
C29 C30 C31 C26 0.8(10) . .
C29 C30 C31 P1 -171.7(5) . .
C33 P1 C31 C26 -133.8(5) . .
C36 P1 C31 C26 112.1(5) . .
Ir1 P1 C31 C26 -6.6(6) . .
C33 P1 C31 C30 39.0(7) . .
C36 P1 C31 C30 -75.1(7) . .
Ir1 P1 C31 C30 166.3(6) . .
C31 P1 C33 C35 51.0(6) . .
C36 P1 C33 C35 165.6(5) . .
Ir1 P1 C33 C35 -63.1(5) . .
C31 P1 C33 C34 177.5(5) . .
C36 P1 C33 C34 -67.9(6) . .
Ir1 P1 C33 C34 63.4(6) . .
C31 P1 C36 C37 62.4(6) . .
C33 P1 C36 C37 -50.8(6) . .
Ir1 P1 C36 C37 173.3(4) . .
C31 P1 C36 C38 -62.1(5) . .
C33 P1 C36 C38 -175.3(5) . .
Ir1 P1 C36 C38 48.9(5) . .
B7 B6 C39 B9 -143.3(6) . .
B5 B6 C39 B9 -102.6(6) . .
B2 B6 C39 B9 -39.5(6) . .
B9 B6 C39 B7 143.3(6) . .
B5 B6 C39 B7 40.7(6) . .
B2 B6 C39 B7 103.8(7) . .
B7 B6 C39 B10 -106.9(7) . .
B9 B6 C39 B10 36.4(6) . .
B5 B6 C39 B10 -66.2(8) . .
B2 B6 C39 B10 -3.1(9) . .
B7 B6 C39 B8 -36.3(6) . .
B9 B6 C39 B8 107.0(7) . .
B5 B6 C39 B8 4.4(8) . .
B2 B6 C39 B8 67.5(8) . .
B1 B9 C39 B6 102.7(6) . .
B2 B9 C39 B6 40.2(6) . .
B10 B9 C39 B6 143.5(6) . .
B1 B9 C39 B7 66.7(7) . .
B6 B9 C39 B7 -36.1(6) . .
B2 B9 C39 B7 4.2(8) . .
B10 B9 C39 B7 107.4(7) . .
B1 B9 C39 B10 -40.7(5) . .
B6 B9 C39 B10 -143.5(6) . .
B2 B9 C39 B10 -103.2(6) . .
B1 B9 C39 B8 -3.6(8) . .
B6 B9 C39 B8 -106.4(7) . .
B2 B9 C39 B8 -66.1(7) . .
B10 B9 C39 B8 37.1(6) . .
B4 B7 C39 B6 -102.1(6) . .
B8 B7 C39 B6 -142.8(6) . .
B5 B7 C39 B6 -39.9(5) . .
B6 B7 C39 B9 36.2(6) . .
B4 B7 C39 B9 -65.8(7) . .
B8 B7 C39 B9 -106.6(7) . .
B5 B7 C39 B9 -3.7(8) . .
B6 B7 C39 B10 107.6(7) . .
B4 B7 C39 B10 5.5(8) . .
B8 B7 C39 B10 -35.2(6) . .
B5 B7 C39 B10 67.7(7) . .
B6 B7 C39 B8 142.8(6) . .
B4 B7 C39 B8 40.7(5) . .
B5 B7 C39 B8 102.9(6) . .
B1 B10 C39 B6 3.6(8) . .
B8 B10 C39 B6 105.9(7) . .
B9 B10 C39 B6 -36.3(6) . .
B11 B10 C39 B6 65.0(8) . .
B1 B10 C39 B9 40.0(6) . .
B8 B10 C39 B9 142.2(6) . .
B11 B10 C39 B9 101.4(6) . .
B1 B10 C39 B7 -67.1(7) . .
B8 B10 C39 B7 35.1(6) . .
B9 B10 C39 B7 -107.1(7) . .
B11 B10 C39 B7 -5.7(8) . .
B1 B10 C39 B8 -102.2(6) . .
B9 B10 C39 B8 -142.2(6) . .
B11 B10 C39 B8 -40.8(5) . .
B4 B8 C39 B6 -4.3(8) . .
B11 B8 C39 B6 -66.4(7) . .
B7 B8 C39 B6 36.3(6) . .
B10 B8 C39 B6 -108.0(7) . .
B4 B8 C39 B9 66.4(7) . .
B11 B8 C39 B9 4.3(8) . .
B7 B8 C39 B9 107.0(7) . .
B10 B8 C39 B9 -37.3(6) . .
B4 B8 C39 B7 -40.6(5) . .
B11 B8 C39 B7 -102.7(6) . .
B10 B8 C39 B7 -144.3(6) . .
B4 B8 C39 B10 103.7(6) . .
B11 B8 C39 B10 41.6(5) . .
B7 B8 C39 B10 144.3(6) . .
F1 C40 C41 C42 -178.5(16) . .
C42 C40 C41 C42 -3(2) 2_655 .
C40 C41 C42 C40 3(2) . 2_655
